data_2237564
loop_
_publ_author_name
'Jasinski, Jerry P.'
'Guild, Curtis J.'
'Yathirajan, H. S.'
'Narayana, B.'
'Samshuddin, S.'

_publ_section_title
;
 <i>N</i>-(4-Bromophenyl)acetamide: a new polymorph
;
_journal_coeditor_code SU2566
_journal_issue 3
_journal_name_full 'Acta Crystallographica Section E'
_journal_page_first o461
_journal_paper_doi 10.1107/S1600536813005448
_journal_volume 69
_journal_year 2013
_chemical_formula_iupac 'C8 H8 Br N O'
_chemical_formula_moiety 'C8 H8 Br N O'
_chemical_formula_sum 'C8 H8 Br N O'
_chemical_formula_weight 214.06
_chemical_name_systematic
;
<i>N</i>-(4-Bromophenyl)acetamide
;
_space_group_IT_number 14
_symmetry_cell_setting monoclinic
_symmetry_space_group_name_Hall '-P 2ybc'
_symmetry_space_group_name_H-M 'P 1 21/c 1'
_atom_sites_solution_hydrogens geom
_atom_sites_solution_primary direct
_atom_sites_solution_secondary difmap
_cell_angle_alpha 90.00
_cell_angle_beta 117.750(4)
_cell_angle_gamma 90.00
_cell_formula_units_Z 4
_cell_length_a 6.7250(7)
_cell_length_b 9.3876(11)
_cell_length_c 14.4434(14)
_cell_measurement_reflns_used 3269
_cell_measurement_temperature 173(2)
_cell_measurement_theta_max 32.2649
_cell_measurement_theta_min 3.4162
_cell_volume 806.96(15)
_computing_cell_refinement '<i>CrysAlis PRO</i> (Oxford Diffraction, 2010)'
_computing_data_collection '<i>CrysAlis PRO</i> (Oxford Diffraction, 2010)'
_computing_data_reduction '<i>CrysAlis RED</i> (Oxford Diffraction, 2010)'
_computing_molecular_graphics '<i>SHELXTL</i> (Sheldrick, 2008)'
_computing_publication_material '<i>SHELXTL</i> (Sheldrick, 2008)'
_computing_structure_refinement '<i>SHELXL97</i> (Sheldrick, 2008)'
_computing_structure_solution '<i>SHELXS97</i> (Sheldrick, 2008)'
_diffrn_ambient_temperature 173(2)
_diffrn_detector_area_resol_mean 16.1500
_diffrn_measured_fraction_theta_full 0.998
_diffrn_measured_fraction_theta_max 0.937
_diffrn_measurement_device_type 'Oxford Diffraction Xcalibur (Eos, Gemini)'
_diffrn_measurement_method '\w scans'
_diffrn_radiation_monochromator graphite
_diffrn_radiation_source 'Enhance (Mo) X-ray Source'
_diffrn_radiation_type MoK\a
_diffrn_radiation_wavelength 0.71073
_diffrn_reflns_av_R_equivalents 0.0350
_diffrn_reflns_av_sigmaI/netI 0.0323
_diffrn_reflns_limit_h_max 9
_diffrn_reflns_limit_h_min -9
_diffrn_reflns_limit_k_max 13
_diffrn_reflns_limit_k_min -13
_diffrn_reflns_limit_l_max 19
_diffrn_reflns_limit_l_min -20
_diffrn_reflns_number 10902
_diffrn_reflns_theta_full 25.00
_diffrn_reflns_theta_max 32.34
_diffrn_reflns_theta_min 3.42
_exptl_absorpt_coefficient_mu 5.031
_exptl_absorpt_correction_T_max 0.4646
_exptl_absorpt_correction_T_min 0.2959
_exptl_absorpt_correction_type multi-scan
_exptl_absorpt_process_details
;
(CrysAlis PRO; Oxford Diffraction 2010)
;
_exptl_crystal_colour yellow
_exptl_crystal_density_diffrn 1.762
_exptl_crystal_density_method 'not measured'
_exptl_crystal_description block
_exptl_crystal_F_000 424
_exptl_crystal_size_max 0.32
_exptl_crystal_size_mid 0.22
_exptl_crystal_size_min 0.18
_refine_diff_density_max 0.543
_refine_diff_density_min -0.435
_refine_ls_extinction_method none
_refine_ls_goodness_of_fit_ref 1.036
_refine_ls_hydrogen_treatment constr
_refine_ls_matrix_type full
_refine_ls_number_parameters 101
_refine_ls_number_reflns 2689
_refine_ls_number_restraints 0
_refine_ls_restrained_S_all 1.036
_refine_ls_R_factor_all 0.0510
_refine_ls_R_factor_gt 0.0326
_refine_ls_shift/su_max 0.001
_refine_ls_shift/su_mean 0.000
_refine_ls_structure_factor_coef Fsqd
_refine_ls_weighting_details 'calc w=1/[\s^2^(Fo^2^)+(0.0329P)^2^+0.1779P] where P=(Fo^2^+2Fc^2^)/3'
_refine_ls_weighting_scheme calc
_refine_ls_wR_factor_gt 0.0665
_refine_ls_wR_factor_ref 0.0730
_reflns_number_gt 2099
_reflns_number_total 2689
_reflns_threshold_expression I>2sigma(I)
_cod_data_source_file su2566.cif
_cod_data_source_block I
_cod_original_sg_symbol_H-M 'P 21/c'
_cod_database_code 2237564
_cod_database_fobs_code 2237564

loop_
_symmetry_equiv_pos_as_xyz
'x, y, z'
'-x, y+1/2, -z+1/2'
'-x, -y, -z'
'x, -y-1/2, z-1/2'

loop_
_atom_site_type_symbol
_atom_site_label
_atom_site_fract_x
_atom_site_fract_y
_atom_site_fract_z
_atom_site_U_iso_or_equiv
_atom_site_adp_type
_atom_site_calc_flag
_atom_site_refinement_flags
_atom_site_occupancy
_atom_site_symmetry_multiplicity
Br Br1 -0.12616(4) 0.70900(2) 0.493749(17) 0.03329(8) Uani d . 1 1
O O1 0.4333(2) 0.63844(14) 0.19611(11) 0.0286(3) Uani d . 1 1
N N1 0.3872(3) 0.85329(15) 0.25584(12) 0.0212(3) Uani d . 1 1
H H1 0.4358 0.9432 0.2658 0.025 Uiso d R 1 1
C C1 0.5678(4) 0.8449(2) 0.14665(17) 0.0283(4) Uani d . 1 1
H H1A 0.5162 0.8041 0.0767 0.042 Uiso calc R 1 1
H H1B 0.7312 0.8344 0.1869 0.042 Uiso calc R 1 1
H H1C 0.5281 0.9462 0.1404 0.042 Uiso calc R 1 1
C C2 0.4570(3) 0.76819(19) 0.20162(15) 0.0213(4) Uani d . 1 1
C C3 0.2696(3) 0.81333(18) 0.31030(14) 0.0199(3) Uani d . 1 1
C C4 0.2647(3) 0.91062(19) 0.38173(15) 0.0240(4) Uani d . 1 1
H H4 0.3428 0.9985 0.3931 0.029 Uiso calc R 1 1
C C5 0.1473(3) 0.8806(2) 0.43633(16) 0.0265(4) Uani d . 1 1
H H5 0.1435 0.9475 0.4849 0.032 Uiso calc R 1 1
C C6 0.0351(3) 0.7520(2) 0.41948(15) 0.0233(4) Uani d . 1 1
C C7 0.0369(3) 0.6541(2) 0.34821(15) 0.0247(4) Uani d . 1 1
H H7 -0.0407 0.5662 0.3374 0.030 Uiso calc R 1 1
C C8 0.1522(3) 0.68544(19) 0.29313(15) 0.0235(4) Uani d . 1 1
H H8 0.1518 0.6195 0.2431 0.028 Uiso calc R 1 1

loop_
_atom_site_aniso_label
_atom_site_aniso_U_11
_atom_site_aniso_U_22
_atom_site_aniso_U_33
_atom_site_aniso_U_12
_atom_site_aniso_U_13
_atom_site_aniso_U_23
Br1 0.03360(13) 0.03978(14) 0.03455(13) -0.00199(9) 0.02264(10) 0.00392(9)
O1 0.0383(8) 0.0163(6) 0.0388(8) 0.0038(6) 0.0242(7) -0.0003(5)
N1 0.0257(8) 0.0132(7) 0.0290(8) -0.0018(6) 0.0163(7) -0.0016(6)
C1 0.0328(11) 0.0252(9) 0.0350(11) 0.0002(8) 0.0226(9) -0.0001(8)
C2 0.0214(9) 0.0189(9) 0.0260(9) 0.0025(7) 0.0129(7) 0.0009(7)
C3 0.0207(9) 0.0161(8) 0.0237(9) 0.0028(6) 0.0109(7) 0.0020(6)
C4 0.0296(10) 0.0159(8) 0.0288(10) -0.0009(7) 0.0157(8) -0.0008(7)
C5 0.0331(11) 0.0219(9) 0.0285(10) 0.0009(8) 0.0176(9) -0.0028(7)
C6 0.0213(9) 0.0263(9) 0.0239(9) 0.0019(7) 0.0119(8) 0.0050(7)
C7 0.0239(9) 0.0204(8) 0.0301(10) -0.0038(7) 0.0129(8) -0.0001(7)
C8 0.0257(9) 0.0182(8) 0.0281(10) -0.0014(7) 0.0138(8) -0.0027(7)

loop_
_atom_type_symbol
_atom_type_description
_atom_type_scat_dispersion_real
_atom_type_scat_dispersion_imag
_atom_type_scat_source
C C 0.0033 0.0016 'International Tables Vol C Tables 4.2.6.8 and 6.1.1.4'
H H 0.0000 0.0000 'International Tables Vol C Tables 4.2.6.8 and 6.1.1.4'
Br Br -0.2901 2.4595 'International Tables Vol C Tables 4.2.6.8 and 6.1.1.4'
N N 0.0061 0.0033 'International Tables Vol C Tables 4.2.6.8 and 6.1.1.4'
O O 0.0106 0.0060 'International Tables Vol C Tables 4.2.6.8 and 6.1.1.4'

loop_
_geom_angle_atom_site_label_1
_geom_angle_atom_site_label_2
_geom_angle_atom_site_label_3
_geom_angle
C2 N1 C3 127.45(15)
C2 N1 H1 117.0
C3 N1 H1 115.1
C2 C1 H1A 109.5
C2 C1 H1B 109.5
H1A C1 H1B 109.5
C2 C1 H1C 109.5
H1A C1 H1C 109.5
H1B C1 H1C 109.5
O1 C2 N1 123.83(17)
O1 C2 C1 121.58(17)
N1 C2 C1 114.59(16)
C4 C3 C8 119.39(18)
C4 C3 N1 117.09(16)
C8 C3 N1 123.46(17)
C5 C4 C3 120.52(17)
C5 C4 H4 119.7
C3 C4 H4 119.7
C4 C5 C6 119.17(17)
C4 C5 H5 120.4
C6 C5 H5 120.4
C5 C6 C7 121.18(18)
C5 C6 Br1 119.76(15)
C7 C6 Br1 119.06(15)
C8 C7 C6 119.33(18)
C8 C7 H7 120.3
C6 C7 H7 120.3
C7 C8 C3 120.39(18)
C7 C8 H8 119.8
C3 C8 H8 119.8

loop_
_geom_bond_atom_site_label_1
_geom_bond_atom_site_label_2
_geom_bond_distance
Br1 C6 1.8906(19)
O1 C2 1.226(2)
N1 C2 1.347(2)
N1 C3 1.401(2)
N1 H1 0.8922
C1 C2 1.501(3)
C1 H1A 0.9800
C1 H1B 0.9800
C1 H1C 0.9800
C3 C4 1.390(2)
C3 C8 1.394(2)
C4 C5 1.380(3)
C4 H4 0.9500
C5 C6 1.384(3)
C5 H5 0.9500
C6 C7 1.384(3)
C7 C8 1.377(3)
C7 H7 0.9500
C8 H8 0.9500

loop_
_geom_hbond_atom_site_label_D
_geom_hbond_atom_site_label_H
_geom_hbond_atom_site_label_A
_geom_hbond_site_symmetry_A
_geom_hbond_distance_DH
_geom_hbond_distance_HA
_geom_hbond_distance_DA
_geom_hbond_angle_DHA
N1 H1 O1 2_655 0.89 2.00 2.885(2) 174
C1 H1B Cg1 1_655 0.98 2.84 3.761(3) 157

loop_
_geom_torsion_atom_site_label_1
_geom_torsion_atom_site_label_2
_geom_torsion_atom_site_label_3
_geom_torsion_atom_site_label_4
_geom_torsion
C3 N1 C2 O1 -3.1(3)
C3 N1 C2 C1 176.68(18)
C2 N1 C3 C4 164.06(18)
C2 N1 C3 C8 -18.6(3)
C8 C3 C4 C5 0.8(3)
N1 C3 C4 C5 178.23(17)
C3 C4 C5 C6 0.3(3)
C4 C5 C6 C7 -0.7(3)
C4 C5 C6 Br1 179.88(15)
C5 C6 C7 C8 0.0(3)
Br1 C6 C7 C8 179.37(15)
C6 C7 C8 C3 1.2(3)
C4 C3 C8 C7 -1.6(3)
N1 C3 C8 C7 -178.81(18)

loop_
_cod_related_entry_id
_cod_related_entry_database
_cod_related_entry_code
1 ChemSpider 7399
